data_2021318
loop_
_publ_author_name
'Poto\<c\<n\'ak, Ivan'
'Bukrynov, Oleksandr'
'R\'aczov\'a, Katar\'ina'
'\<Ci\<zm\'ar, Erik'
'Vitushkina, Svitlana'
'V\'ahovsk\'a, Lucia'
'Du\<sek, Michal'
'\<Starha, Pavel'

_publ_section_title
;
 Low-dimensional compounds containing cyanido groups. Part XXXV.
 Structure, spectral, thermal and magnetic properties of a binuclear
 Cu^II^--biquinoline complex with bridging and terminal dicyanamide
 ligands
;
_journal_coeditor_code OV3118
_journal_issue 11
_journal_name_full 'Acta Crystallographica Section C'
_journal_page_first
;
;
_journal_paper_doi 10.1107/S205322961801375X
_journal_volume 74
_journal_year 2018
_chemical_formula_iupac '[Cu2 (C2 N3)4 (C18 H12 N2)2]'
_chemical_formula_moiety 'C44 H24 Cu2 N16'
_chemical_formula_sum 'C44 H24 Cu2 N16'
_chemical_formula_weight 903.87
_chemical_name_systematic
Bis(\m-dicyanamido-\k^2^<i>N</i>^1^:<i>N</i>^5^)bis[(2,2'-biquinoline-\k^2^<i>N</i>,<i>N</i>')(dicyanamido-\k<i>N</i>^1^)copper(II)]
_space_group_crystal_system triclinic
_space_group_IT_number 2
_space_group_name_Hall '-P 1'
_space_group_name_H-M_alt 'P -1'
_symmetry_space_group_name_Hall '-P 1'
_symmetry_space_group_name_H-M 'P -1'
_atom_sites_solution_hydrogens geom
_audit_creation_method SHELXL-2014/7
_cell_angle_alpha 88.441(4)
_cell_angle_beta 71.611(5)
_cell_angle_gamma 81.106(4)
_cell_formula_units_Z 1
_cell_length_a 9.5158(5)
_cell_length_b 9.6393(4)
_cell_length_c 11.0824(7)
_cell_measurement_reflns_used 7968
_cell_measurement_temperature 120(2)
_cell_measurement_theta_max 29.1100
_cell_measurement_theta_min 4.2510
_cell_volume 952.78(9)
_computing_cell_refinement 'CrysAlis PRO (Rigaku OD, 2017)'
_computing_data_collection 'CrysAlis PRO (Rigaku OD, 2017)'
_computing_data_reduction 'CrysAlis PRO (Rigaku OD, 2017)'
_computing_molecular_graphics 'DIAMOND (Brandenburg, 2009)'
_computing_publication_material 'WinGX (Farrugia, 2012) and PLATON (Spek, 2009)'
_computing_structure_refinement 'SHELXL2014 (Sheldrick, 2015)'
_computing_structure_solution 'SHELXT (Sheldrick, 2015<i>a</i>)'
_diffrn_ambient_temperature 120(2)
_diffrn_detector_area_resol_mean 5.1783
_diffrn_measured_fraction_theta_full 0.998
_diffrn_measured_fraction_theta_max 0.879
_diffrn_measurement_device_type 'Rigaku Xcalibur AtlasS2 Gemini ultra'
_diffrn_measurement_method '\w scans'
_diffrn_radiation_type MoK\a
_diffrn_radiation_wavelength 0.71073
_diffrn_reflns_av_R_equivalents 0.0247
_diffrn_reflns_av_unetI/netI 0.0283
_diffrn_reflns_limit_h_max 12
_diffrn_reflns_limit_h_min -12
_diffrn_reflns_limit_k_max 12
_diffrn_reflns_limit_k_min -12
_diffrn_reflns_limit_l_max 13
_diffrn_reflns_limit_l_min -15
_diffrn_reflns_number 14202
_diffrn_reflns_theta_full 25.242
_diffrn_reflns_theta_max 29.424
_diffrn_reflns_theta_min 3.361
_diffrn_source 'fine-focus sealed X-ray tube'
_exptl_absorpt_coefficient_mu 1.175
_exptl_absorpt_correction_T_max 1.00000
_exptl_absorpt_correction_T_min 0.80394
_exptl_absorpt_correction_type multi-scan
_exptl_absorpt_process_details
;
(CrysAlis PRO; Rigaku OD, 2017)
;
_exptl_crystal_colour blue
_exptl_crystal_density_diffrn 1.575
_exptl_crystal_description prism
_exptl_crystal_F_000 458
_exptl_crystal_size_max 0.334
_exptl_crystal_size_mid 0.242
_exptl_crystal_size_min 0.130
_refine_diff_density_max 1.089
_refine_diff_density_min -0.355
_refine_ls_extinction_method none
_refine_ls_goodness_of_fit_ref 1.080
_refine_ls_hydrogen_treatment constr
_refine_ls_matrix_type full
_refine_ls_number_parameters 280
_refine_ls_number_reflns 4642
_refine_ls_number_restraints 0
_refine_ls_restrained_S_all 1.080
_refine_ls_R_factor_all 0.0404
_refine_ls_R_factor_gt 0.0349
_refine_ls_shift/su_max 0.001
_refine_ls_shift/su_mean 0.000
_refine_ls_structure_factor_coef Fsqd
_refine_ls_weighting_details 'w=1/[\s^2^(Fo^2^)+(0.0438P)^2^+0.8125P] where P=(Fo^2^+2Fc^2^)/3'
_refine_ls_weighting_scheme calc
_refine_ls_wR_factor_gt 0.0909
_refine_ls_wR_factor_ref 0.0945
_reflns_number_gt 4219
_reflns_number_total 4642
_reflns_threshold_expression 'I > 2\s(I)'
_cod_data_source_file ov3118sup1.cif
_cod_data_source_block I
_cod_database_code 2021318
_shelx_space_group_comment
;
The symmetry employed for this shelxl refinement is uniquely defined
by the following loop, which should always be used as a source of
symmetry information in preference to the above space-group names.
They are only intended as comments.
;

loop_
_space_group_symop_operation_xyz
'x, y, z'
'-x, -y, -z'

loop_
_atom_site_type_symbol
_atom_site_label
_atom_site_fract_x
_atom_site_fract_y
_atom_site_fract_z
_atom_site_U_iso_or_equiv
_atom_site_adp_type
_atom_site_calc_flag
_atom_site_occupancy
Cu Cu1 0.30516(3) 0.25748(2) 0.24715(2) 0.01807(9) Uani d 1
N N10 0.11429(19) 0.39324(17) 0.27427(16) 0.0183(3) Uani d 1
N N20 0.15998(18) 0.18501(17) 0.42799(15) 0.0181(3) Uani d 1
N N2 0.5031(2) 0.1424(2) 0.18965(17) 0.0258(4) Uani d 1
N N3 0.7546(2) -0.1474(2) -0.12686(17) 0.0262(4) Uani d 1
N N1 0.7337(2) 0.0036(2) 0.05344(18) 0.0263(4) Uani d 1
N N5 0.3950(2) 0.4106(2) 0.3069(2) 0.0322(4) Uani d 1
C C21 0.0269(2) 0.2656(2) 0.46555(18) 0.0189(4) Uani d 1
C C11 -0.0001(2) 0.3787(2) 0.37726(18) 0.0189(4) Uani d 1
C C2 0.6072(2) 0.0757(2) 0.12148(19) 0.0202(4) Uani d 1
C C3 0.7361(2) -0.0747(2) -0.04102(19) 0.0201(4) Uani d 1
C C22 0.1892(2) 0.0761(2) 0.50342(19) 0.0202(4) Uani d 1
C C12 0.0987(2) 0.4946(2) 0.18738(19) 0.0215(4) Uani d 1
C C27 0.0820(2) 0.0500(2) 0.62095(19) 0.0232(4) Uani d 1
C C19 -0.1403(2) 0.4656(2) 0.4009(2) 0.0261(4) Uani d 1
H H19 -0.2208 0.4539 0.4753 0.031 Uiso calc 1
C C23 0.3281(2) -0.0141(2) 0.4617(2) 0.0253(4) Uani d 1
H H23 0.4002 0.0018 0.3831 0.030 Uiso calc 1
C C29 -0.0855(2) 0.2457(2) 0.58108(19) 0.0239(4) Uani d 1
H H29 -0.1794 0.3057 0.6048 0.029 Uiso calc 1
C C5 0.4456(2) 0.5057(3) 0.2812(2) 0.0321(5) Uani d 1
C C18 -0.1592(3) 0.5664(2) 0.3162(2) 0.0290(5) Uani d 1
H H18 -0.2535 0.6246 0.3313 0.035 Uiso calc 1
C C28 -0.0571(3) 0.1391(2) 0.6580(2) 0.0270(5) Uani d 1
H H28 -0.1309 0.1251 0.7363 0.032 Uiso calc 1
C C25 0.2529(3) -0.1502(3) 0.6520(2) 0.0312(5) Uani d 1
H H25 0.2758 -0.2272 0.7015 0.037 Uiso calc 1
C C17 -0.0394(3) 0.5846(2) 0.2065(2) 0.0253(4) Uani d 1
C C24 0.3588(3) -0.1248(2) 0.5349(2) 0.0292(5) Uani d 1
H H24 0.4524 -0.1849 0.5064 0.035 Uiso calc 1
C C26 0.1182(3) -0.0651(3) 0.6943(2) 0.0301(5) Uani d 1
H H26 0.0479 -0.0828 0.7735 0.036 Uiso calc 1
C C13 0.2216(3) 0.5100(2) 0.0788(2) 0.0288(5) Uani d 1
H H13 0.3139 0.4485 0.0640 0.035 Uiso calc 1
C C14 0.2069(3) 0.6144(3) -0.0051(2) 0.0380(6) Uani d 1
H H14 0.2902 0.6259 -0.0773 0.046 Uiso calc 1
N N6 0.4470(3) 0.8162(3) 0.1354(3) 0.0546(7) Uani d 1
C C16 -0.0506(3) 0.6896(3) 0.1163(3) 0.0368(6) Uani d 1
H H16 -0.1430 0.7498 0.1274 0.044 Uiso calc 1
C C6 0.4737(3) 0.7222(3) 0.1928(3) 0.0401(6) Uani d 1
C C15 0.0702(3) 0.7045(3) 0.0143(3) 0.0425(6) Uani d 1
H H15 0.0623 0.7764 -0.0445 0.051 Uiso calc 1
N N4 0.5117(4) 0.6184(3) 0.2628(4) 0.0712(10) Uani d 1

loop_
_atom_site_aniso_label
_atom_site_aniso_U_11
_atom_site_aniso_U_22
_atom_site_aniso_U_33
_atom_site_aniso_U_12
_atom_site_aniso_U_13
_atom_site_aniso_U_23
Cu1 0.01698(13) 0.01921(13) 0.01593(13) 0.00010(9) -0.00346(9) -0.00140(9)
N10 0.0193(8) 0.0174(8) 0.0186(8) -0.0015(6) -0.0071(6) -0.0015(6)
N20 0.0182(8) 0.0202(8) 0.0169(8) -0.0046(6) -0.0062(6) -0.0003(6)
N2 0.0233(9) 0.0301(10) 0.0240(9) 0.0018(7) -0.0093(7) -0.0069(7)
N3 0.0213(9) 0.0310(10) 0.0245(9) 0.0022(7) -0.0068(7) -0.0080(7)
N1 0.0181(8) 0.0329(10) 0.0278(9) 0.0017(7) -0.0088(7) -0.0116(7)
N5 0.0286(10) 0.0278(10) 0.0353(11) 0.0072(8) -0.0080(8) -0.0056(8)
C21 0.0196(9) 0.0215(9) 0.0169(9) -0.0055(7) -0.0063(7) -0.0026(7)
C11 0.0186(9) 0.0201(9) 0.0185(9) -0.0026(7) -0.0062(7) -0.0042(7)
C2 0.0203(10) 0.0222(10) 0.0202(9) -0.0021(8) -0.0099(8) -0.0018(7)
C3 0.0136(9) 0.0214(9) 0.0236(10) 0.0004(7) -0.0051(7) 0.0011(8)
C22 0.0224(10) 0.0227(10) 0.0202(9) -0.0085(8) -0.0110(8) 0.0022(7)
C12 0.0273(11) 0.0182(9) 0.0223(10) -0.0036(8) -0.0122(8) 0.0001(7)
C27 0.0277(11) 0.0286(11) 0.0184(10) -0.0115(9) -0.0115(8) 0.0026(8)
C19 0.0187(10) 0.0303(11) 0.0271(11) -0.0002(8) -0.0053(8) -0.0042(8)
C23 0.0245(11) 0.0265(11) 0.0277(11) -0.0066(8) -0.0114(9) 0.0045(8)
C29 0.0196(10) 0.0315(11) 0.0192(10) -0.0054(8) -0.0030(8) -0.0034(8)
C5 0.0175(10) 0.0344(13) 0.0450(14) 0.0022(9) -0.0125(10) -0.0112(10)
C18 0.0231(11) 0.0268(11) 0.0382(13) 0.0042(8) -0.0147(9) -0.0040(9)
C28 0.0269(11) 0.0375(12) 0.0165(9) -0.0131(9) -0.0032(8) 0.0019(8)
C25 0.0395(13) 0.0320(12) 0.0350(12) -0.0170(10) -0.0258(11) 0.0148(10)
C17 0.0296(11) 0.0199(10) 0.0314(11) -0.0019(8) -0.0173(9) -0.0005(8)
C24 0.0286(11) 0.0268(11) 0.0396(13) -0.0066(9) -0.0205(10) 0.0070(9)
C26 0.0370(13) 0.0376(12) 0.0238(11) -0.0174(10) -0.0167(10) 0.0113(9)
C13 0.0308(12) 0.0300(11) 0.0253(11) -0.0033(9) -0.0095(9) 0.0054(9)
C14 0.0473(15) 0.0390(14) 0.0298(12) -0.0109(11) -0.0141(11) 0.0142(10)
N6 0.0658(18) 0.0405(14) 0.0574(16) -0.0176(13) -0.0158(14) 0.0110(12)
C16 0.0437(15) 0.0281(12) 0.0463(15) 0.0013(10) -0.0285(12) 0.0066(10)
C6 0.0349(14) 0.0341(13) 0.0485(16) -0.0094(11) -0.0072(12) -0.0007(11)
C15 0.0581(18) 0.0355(13) 0.0418(15) -0.0081(12) -0.0278(13) 0.0180(11)
N4 0.0644(19) 0.0479(16) 0.129(3) -0.0260(14) -0.064(2) 0.0281(17)

loop_
_atom_type_symbol
_atom_type_description
_atom_type_scat_dispersion_real
_atom_type_scat_dispersion_imag
_atom_type_scat_source
C C 0.0033 0.0016 'International Tables Vol C Tables 4.2.6.8 and 6.1.1.4'
H H 0.0000 0.0000 'International Tables Vol C Tables 4.2.6.8 and 6.1.1.4'
N N 0.0061 0.0033 'International Tables Vol C Tables 4.2.6.8 and 6.1.1.4'
Cu Cu 0.3201 1.2651 'International Tables Vol C Tables 4.2.6.8 and 6.1.1.4'

loop_
_geom_angle_atom_site_label_1
_geom_angle_atom_site_label_2
_geom_angle_atom_site_label_3
_geom_angle_site_symmetry_1
_geom_angle_site_symmetry_3
_geom_angle
_geom_angle_publ_flag
N2 Cu1 N3 . 2_655 88.16(7) y
N2 Cu1 N10 . . 169.15(7) y
N3 Cu1 N10 2_655 . 88.86(7) y
N2 Cu1 N5 . . 89.86(8) y
N3 Cu1 N5 2_655 . 157.78(9) y
N10 Cu1 N5 . . 88.96(7) y
N2 Cu1 N20 . . 112.45(7) y
N3 Cu1 N20 2_655 . 98.72(7) y
N10 Cu1 N20 . . 78.32(7) y
N5 Cu1 N20 . . 102.48(7) y
C11 N10 C12 . . 120.35(17) ?
C11 N10 Cu1 . . 117.64(13) ?
C12 N10 Cu1 . . 121.95(14) ?
C21 N20 C22 . . 118.59(17) ?
C21 N20 Cu1 . . 111.27(13) ?
C22 N20 Cu1 . . 130.12(13) ?
C2 N2 Cu1 . . 158.34(17) y
C3 N3 Cu1 . 2_655 156.25(17) y
C3 N1 C2 . . 119.41(18) y
C5 N5 Cu1 . . 145.8(2) y
N20 C21 C29 . . 122.89(19) ?
N20 C21 C11 . . 116.06(17) ?
C29 C21 C11 . . 121.05(18) ?
N10 C11 C19 . . 121.39(19) ?
N10 C11 C21 . . 116.58(17) ?
C19 C11 C21 . . 122.03(18) ?
N2 C2 N1 . . 173.1(2) y
N3 C3 N1 . . 172.7(2) y
N20 C22 C23 . . 119.08(18) ?
N20 C22 C27 . . 121.67(19) ?
C23 C22 C27 . . 119.24(19) ?
N10 C12 C13 . . 119.83(19) ?
N10 C12 C17 . . 120.56(19) ?
C13 C12 C17 . . 119.60(19) ?
C28 C27 C26 . . 123.0(2) ?
C28 C27 C22 . . 117.91(19) ?
C26 C27 C22 . . 119.1(2) ?
C18 C19 C11 . . 119.5(2) ?
C18 C19 H19 . . 120.2 ?
C11 C19 H19 . . 120.2 ?
C24 C23 C22 . . 120.0(2) ?
C24 C23 H23 . . 120.0 ?
C22 C23 H23 . . 120.0 ?
C28 C29 C21 . . 119.2(2) ?
C28 C29 H29 . . 120.4 ?
C21 C29 H29 . . 120.4 ?
N5 C5 N4 . . 173.0(3) y
C19 C18 C17 . . 120.2(2) ?
C19 C18 H18 . . 119.9 ?
C17 C18 H18 . . 119.9 ?
C29 C28 C27 . . 119.77(19) ?
C29 C28 H28 . . 120.1 ?
C27 C28 H28 . . 120.1 ?
C26 C25 C24 . . 120.4(2) ?
C26 C25 H25 . . 119.8 ?
C24 C25 H25 . . 119.8 ?
C18 C17 C12 . . 117.95(19) ?
C18 C17 C16 . . 123.0(2) ?
C12 C17 C16 . . 119.0(2) ?
C23 C24 C25 . . 120.8(2) ?
C23 C24 H24 . . 119.6 ?
C25 C24 H24 . . 119.6 ?
C25 C26 C27 . . 120.5(2) ?
C25 C26 H26 . . 119.8 ?
C27 C26 H26 . . 119.8 ?
C14 C13 C12 . . 119.6(2) ?
C14 C13 H13 . . 120.2 ?
C12 C13 H13 . . 120.2 ?
C13 C14 C15 . . 120.9(2) ?
C13 C14 H14 . . 119.6 ?
C15 C14 H14 . . 119.6 ?
C15 C16 C17 . . 120.3(2) ?
C15 C16 H16 . . 119.9 ?
C17 C16 H16 . . 119.9 ?
N6 C6 N4 . . 175.4(3) y
C16 C15 C14 . . 120.6(2) ?
C16 C15 H15 . . 119.7 ?
C14 C15 H15 . . 119.7 ?
C5 N4 C6 . . 120.9(3) y

loop_
_geom_bond_atom_site_label_1
_geom_bond_atom_site_label_2
_geom_bond_site_symmetry_2
_geom_bond_distance
_geom_bond_publ_flag
Cu1 N2 . 1.9546(18) y
Cu1 N3 2_655 1.9919(18) y
Cu1 N10 . 2.0109(17) y
Cu1 N5 . 2.036(2) y
Cu1 N20 . 2.2111(16) y
N10 C11 . 1.327(3) ?
N10 C12 . 1.378(3) ?
N20 C21 . 1.327(3) ?
N20 C22 . 1.374(3) ?
N2 C2 . 1.150(3) y
N3 C3 . 1.149(3) y
N3 Cu1 2_655 1.9919(18) ?
N1 C3 . 1.299(3) y
N1 C2 . 1.303(3) y
N5 C5 . 1.091(3) y
C21 C29 . 1.416(3) ?
C21 C11 . 1.492(3) ?
C11 C19 . 1.412(3) ?
C22 C23 . 1.413(3) ?
C22 C27 . 1.423(3) ?
C12 C13 . 1.412(3) ?
C12 C17 . 1.416(3) ?
C27 C28 . 1.408(3) ?
C27 C26 . 1.422(3) ?
C19 C18 . 1.364(3) ?
C19 H19 . 0.9500 ?
C23 C24 . 1.374(3) ?
C23 H23 . 0.9500 ?
C29 C28 . 1.367(3) ?
C29 H29 . 0.9500 ?
C5 N4 . 1.316(4) y
C18 C17 . 1.408(3) ?
C18 H18 . 0.9500 ?
C28 H28 . 0.9500 ?
C25 C26 . 1.361(4) ?
C25 C24 . 1.411(3) ?
C25 H25 . 0.9500 ?
C17 C16 . 1.419(3) ?
C24 H24 . 0.9500 ?
C26 H26 . 0.9500 ?
C13 C14 . 1.373(3) ?
C13 H13 . 0.9500 ?
C14 C15 . 1.406(4) ?
C14 H14 . 0.9500 ?
N6 C6 . 1.135(4) y
C16 C15 . 1.357(4) ?
C16 H16 . 0.9500 ?
C6 N4 . 1.326(4) y
C15 H15 . 0.9500 ?

loop_
_geom_hbond_atom_site_label_D
_geom_hbond_atom_site_label_H
_geom_hbond_atom_site_label_A
_geom_hbond_distance_DH
_geom_hbond_distance_HA
_geom_hbond_distance_DA
_geom_hbond_angle_DHA
C23 H23 N2 0.95 2.51 3.391(3) 153.7

_cod_database_fobs_code 2021318
